data_1532275
loop_
_publ_author_name
'Toumi, M.'
'Smiri-Dogguy, L.'
'Bulou, A.'

_publ_section_title
;
 Structure cristalline et spectres Raman polarises de Na1.5 Sm8.5 (Si O4)6
 F O
;
_journal_name_full 'Annales de Chimie (Paris)'
_journal_page_first 17
_journal_page_last 26
_journal_volume 27
_journal_year 2002
_chemical_formula_sum 'F Na1.5 O25 Si6 Sm8.5'
_chemical_name_systematic '(Na1.5 Sm8.5) (Si O4)6 F O'
_space_group_IT_number 176
_symmetry_space_group_name_Hall '-P 6c'
_symmetry_space_group_name_H-M 'P 63/m'
_cell_angle_alpha 90
_cell_angle_beta 90
_cell_angle_gamma 120
_cell_formula_units_Z 1
_cell_length_a 9.4761
_cell_length_b 9.4761
_cell_length_c 6.9484
_cell_volume 540.349
_citation_journal_id_ASTM ANCPAC
_cod_data_source_file Toumi_ANCPAC_2002_1894.cif
_cod_data_source_block F1Na1.5O25Si6Sm8.5
_cod_original_cell_volume 540.3494
_cod_original_formula_sum 'F1 Na1.5 O25 Si6 Sm8.5'
_cod_database_code 1532275

loop_
_symmetry_equiv_pos_as_xyz
x,y,z
x-y,x,z+1/2
-y,x-y,z
-x,-y,z+1/2
-x+y,-x,z
y,-x+y,z+1/2
-x,-y,-z
-x+y,-x,-z-1/2
y,-x+y,-z
x,y,-z-1/2
x-y,x,-z
-y,x-y,-z-1/2

loop_
_atom_site_label
_atom_site_type_symbol
_atom_site_fract_x
_atom_site_fract_y
_atom_site_fract_z
_atom_site_occupancy
_atom_site_U_iso_or_equiv
Si1 Si+4 0.602 0.6296 0.75 1 0.0
O3 O-2 0.121 0.5943 0.75 1 0.0
O1 O-2 0 0 0.25 0.5 0.0
Sm1 Sm+3 0.6667 0.3333 0.0004 0.667 0.0
Na2 Na+1 0.75357 0.76411 0.25 0.028 0.0
Na1 Na+1 0.6667 0.3333 0.0004 0.333 0.0
O4 O-2 0.337 0.2488 0.0663 1 0.0
Sm2 Sm+3 0.75357 0.76411 0.25 0.972 0.0
F1 F-1 0 0 0.25 0.5 0.0
O2 O-2 0.4842 0.168 0.75 1 0.0
